data_1564816
loop_
_publ_author_name
'Maleev, A. A.'
'Trofimova, O.Yu.'
'Pushkarev, A.P.'
'Somov, N.V.'
'Travkin, V.V.'
'Pakhomov, G.L.'
'Piskunov, A.V.'
'Bochkareva, M.N.'

_publ_section_title
;
 Photovoltaic Properties of Zn, Al, La, Sm, and Yb Complexes with
 o-Iminobenzoquinone Ligands
;
_journal_issue 7-8
_journal_name_full
;
 Nanotechnologies in Russia
;
_journal_page_first 613
_journal_page_last 620
_journal_paper_doi 10.1134/S1995078015040138
_journal_volume 10
_journal_year 2015
_chemical_formula_sum 'C84 H120 La N3 O6'
_chemical_formula_weight 1406.73
_space_group_IT_number 14
_space_group_name_Hall '-P 2ybc'
_space_group_name_H-M_alt 'P 1 21/c 1'
_symmetry_cell_setting monoclinic
_symmetry_Int_Tables_number 14
_symmetry_space_group_name_Hall '-P 2ybc'
_symmetry_space_group_name_H-M 'P 1 21/c 1'
_atom_sites_solution_hydrogens geom
_audit_creation_date 2014-12-22T12:51:00-00:00
_audit_creation_method 'WinGX routine CIF_UPDATE'
_cell_angle_alpha 90
_cell_angle_beta 104.5511(14)
_cell_angle_gamma 90
_cell_formula_units_Z 4
_cell_length_a 13.53204(18)
_cell_length_b 28.1457(3)
_cell_length_c 23.0424(3)
_cell_measurement_temperature 298(2)
_cell_volume 8494.6(2)
_computing_cell_refinement
;
        CrysAlis RED, Oxford Diffraction Ltd.,
        Version 1.171.32.24 (release 21-04-2008 CrysAlis171 .NET)
        (compiled Apr 21 2008,18:23:10)
;
_computing_data_collection
;
        CrysAlis CCD, Oxford Diffraction Ltd.,
        Version 1.171.32.24 (release 21-04-2008 CrysAlis171 .NET)
        (compiled Apr 21 2008,18:23:10)
;
_computing_data_reduction
;
        CrysAlis RED, Oxford Diffraction Ltd.,
        Version 1.171.32.24 (release 21-04-2008 CrysAlis171 .NET)
        (compiled Apr 21 2008,18:23:10)
;
_computing_structure_refinement 'SHELXL-2014/7 (Sheldrick, 2014)'
_diffrn_ambient_temperature 298(2)
_diffrn_detector_area_resol_mean 16.0302
_diffrn_measured_fraction_theta_full 0.986
_diffrn_measured_fraction_theta_max 0.986
_diffrn_measurement_device_type 'Oxford Diffraction Gemini S'
_diffrn_measurement_method '\w scan'
_diffrn_radiation_monochromator graphite
_diffrn_radiation_source 'Enhance (Cu) X-ray Source'
_diffrn_radiation_type CuK\a
_diffrn_radiation_wavelength 1.54184
_diffrn_reflns_av_R_equivalents 0.024
_diffrn_reflns_av_unetI/netI 0.0301
_diffrn_reflns_Laue_measured_fraction_full 0.986
_diffrn_reflns_Laue_measured_fraction_max 0.986
_diffrn_reflns_limit_h_max 12
_diffrn_reflns_limit_h_min -12
_diffrn_reflns_limit_k_max 25
_diffrn_reflns_limit_k_min -24
_diffrn_reflns_limit_l_max 19
_diffrn_reflns_limit_l_min -20
_diffrn_reflns_number 21624
_diffrn_reflns_point_group_measured_fraction_full 0.986
_diffrn_reflns_point_group_measured_fraction_max 0.986
_diffrn_reflns_theta_full 44.767
_diffrn_reflns_theta_max 44.767
_diffrn_reflns_theta_min 3.714
_exptl_absorpt_coefficient_mu 4.251
_exptl_absorpt_correction_T_max 0.959
_exptl_absorpt_correction_T_min 0.8456
_exptl_absorpt_correction_type refdelf
_exptl_absorpt_process_details
;
        Sheldrick, G.M. (anon) SHELX97 Release 97-2 (1998)
        I/sigma threshold for reflections     =   5.000
        Delta(U)/lambda**2                    =   0.000
        Highest even order spherical harmonic =       6
        Highest odd  order spherical harmonic =       3
;
_exptl_crystal_density_diffrn 1.1
_exptl_crystal_description prism
_exptl_crystal_F_000 3000
_exptl_crystal_size_max 0.42
_exptl_crystal_size_mid 0.25
_exptl_crystal_size_min 0.14
_refine_diff_density_max 0.2
_refine_diff_density_min -0.402
_refine_diff_density_rms 0.034
_refine_ls_extinction_method none
_refine_ls_goodness_of_fit_ref 0.947
_refine_ls_hydrogen_treatment constr
_refine_ls_matrix_type full
_refine_ls_number_parameters 847
_refine_ls_number_reflns 6697
_refine_ls_number_restraints 0
_refine_ls_restrained_S_all 0.947
_refine_ls_R_factor_all 0.033
_refine_ls_R_factor_gt 0.026
_refine_ls_shift/su_max 0.003
_refine_ls_shift/su_mean 0
_refine_ls_structure_factor_coef Fsqd
_refine_ls_weighting_details 'w=1/[\s^2^(Fo^2^)+(0.0460P)^2^] where P=(Fo^2^+2Fc^2^)/3'
_refine_ls_weighting_scheme calc
_refine_ls_wR_factor_gt 0.0643
_refine_ls_wR_factor_ref 0.0655
_reflns_Friedel_coverage 0
_reflns_number_gt 5494
_reflns_number_total 6697
_reflns_threshold_expression 'I > 2\s(I)'
_cod_data_source_file tmpg7h98gb4
_cod_data_source_block c5_(ono)3la
_cod_original_sg_symbol_H-M 'P 21/c'
_cod_database_code 1564816

loop_
_symmetry_equiv_pos_as_xyz
'x, y, z'
'-x, y+1/2, -z+1/2'
'-x, -y, -z'
'x, -y-1/2, z-1/2'

loop_
_atom_site_label
_atom_site_type_symbol
_atom_site_fract_x
_atom_site_fract_y
_atom_site_fract_z
_atom_site_U_iso_or_equiv
_atom_site_adp_type
_atom_site_occupancy
_atom_site_site_symmetry_order
_atom_site_calc_flag
_atom_site_refinement_flags_posn
_atom_site_refinement_flags_adp
_atom_site_refinement_flags_occupancy
_atom_site_disorder_assembly
_atom_site_disorder_group
La1 La 0.94649(2) 0.70041(2) 0.82168(2) 0.04370(11) Uani 1 1 d . . . . .
O1 O 1.0795(2) 0.64082(9) 0.82118(12) 0.0607(7) Uani 1 1 d . . . . .
O2 O 1.00693(18) 0.73048(9) 0.73440(12) 0.0579(7) Uani 1 1 d . . . . .
O3 O 1.09744(18) 0.74755(9) 0.87525(11) 0.0565(7) Uani 1 1 d . . . . .
O4 O 0.83495(19) 0.62980(8) 0.81380(11) 0.0560(7) Uani 1 1 d . . . . .
O5 O 0.78177(19) 0.73768(10) 0.77072(11) 0.0635(7) Uani 1 1 d . . . . .
O6 O 0.87868(18) 0.71463(9) 0.91142(12) 0.0564(7) Uani 1 1 d . . . . .
N1 N 0.8863(2) 0.65550(10) 0.71515(12) 0.0455(8) Uani 1 1 d . . . . .
N2 N 0.9311(3) 0.79617(10) 0.82352(12) 0.0460(8) Uani 1 1 d . . . . .
N3 N 1.0229(3) 0.64984(10) 0.92242(12) 0.0449(8) Uani 1 1 d . . . . .
C1 C 0.6524(3) 0.79538(18) 0.76063(18) 0.0632(12) Uani 1 1 d . . . . .
C2 C 0.8055(3) 0.62627(13) 0.70822(18) 0.0474(10) Uani 1 1 d . . . . .
C3 C 1.1081(3) 0.79179(16) 0.86745(15) 0.0478(10) Uani 1 1 d . . . . .
C4 C 1.1865(3) 0.61529(12) 0.97962(18) 0.0534(11) Uani 1 1 d . . . . .
H4 H 1.1705 0.6185 1.0164 0.064 Uiso 1 1 calc R U . . .
C5 C 1.2062(3) 0.81501(16) 0.88739(16) 0.0520(11) Uani 1 1 d . . . . .
C6 C 0.7370(3) 0.61304(13) 0.65312(17) 0.0524(10) Uani 1 1 d . . . . .
H6 H 0.7502 0.6227 0.6172 0.063 Uiso 1 1 calc R U . . .
C7 C 0.8977(4) 0.60980(16) 1.03810(18) 0.0638(12) Uani 1 1 d . . . . .
C8 C 1.2326(3) 0.60016(14) 0.8672(2) 0.0602(11) Uani 1 1 d . . . . .
C9 C 1.1389(3) 0.62450(13) 0.8684(2) 0.0530(11) Uani 1 1 d . . . . .
C10 C 1.1129(3) 0.62836(13) 0.92623(19) 0.0489(10) Uani 1 1 d . . . . .
C11 C 0.7581(3) 0.77977(17) 0.78022(17) 0.0546(11) Uani 1 1 d . . . . .
C12 C 1.1260(4) 0.89049(14) 0.84437(18) 0.0625(12) Uani 1 1 d . . . . .
C13 C 1.0640(3) 0.68862(16) 0.60132(19) 0.0625(12) Uani 1 1 d . . . . .
H13 H 1.1023 0.6969 0.5745 0.075 Uiso 1 1 calc R U . . .
C14 C 0.8361(3) 0.81397(14) 0.80971(17) 0.0503(10) Uani 1 1 d . . . . .
C15 C 1.0195(3) 0.82059(14) 0.83892(16) 0.0469(10) Uani 1 1 d . . . . .
C16 C 0.8062(4) 0.85960(15) 0.82536(16) 0.0616(11) Uani 1 1 d . . . . .
H16 H 0.8556 0.8808 0.8457 0.074 Uiso 1 1 calc R U . . .
C17 C 1.0330(3) 0.86976(15) 0.82696(16) 0.0565(11) Uani 1 1 d . . . . .
H17 H 0.9771 0.8877 0.8069 0.068 Uiso 1 1 calc R U . . .
C18 C 0.9679(3) 0.61115(14) 1.00479(18) 0.0572(11) Uani 1 1 d . . . . .
H18 H 1.0179 0.5878 1.0102 0.069 Uiso 1 1 calc R U . . .
C19 C 0.9658(3) 0.64786(14) 0.96174(17) 0.0459(10) Uani 1 1 d . . . . .
C20 C 0.9477(3) 0.63371(13) 0.62672(18) 0.0545(11) Uani 1 1 d . . . . .
H20 H 0.9083 0.6063 0.6193 0.065 Uiso 1 1 calc R U . . .
C21 C 1.0112(3) 0.64406(15) 0.59138(17) 0.0596(11) Uani 1 1 d . . . . .
C22 C 1.2997(3) 0.78613(15) 0.92099(19) 0.0649(12) Uani 1 1 d . . . . .
C23 C 1.2032(3) 0.76690(16) 0.71409(19) 0.0858(14) Uani 1 1 d . . . . .
H23A H 1.2389 0.7967 0.719 0.129 Uiso 1 1 calc R U . . .
H23B H 1.1716 0.7624 0.7466 0.129 Uiso 1 1 calc R U . . .
H23C H 1.2505 0.7415 0.7139 0.129 Uiso 1 1 calc R U . . .
C24 C 0.6332(3) 0.8402(2) 0.7771(2) 0.0761(14) Uani 1 1 d . . . . .
H24 H 0.5659 0.8506 0.7652 0.091 Uiso 1 1 calc R U . . .
C25 C 1.0635(3) 0.72001(14) 0.64615(19) 0.0518(11) Uani 1 1 d . . . . .
C26 C 0.9399(3) 0.66396(14) 0.67495(18) 0.0476(10) Uani 1 1 d . . . . .
C27 C 0.9754(6) 0.5351(2) 1.0889(4) 0.255(5) Uani 1 1 d . . . . .
H27A H 1.0366 0.5525 1.1065 0.382 Uiso 1 1 calc R U . . .
H27B H 0.9668 0.5101 1.1157 0.382 Uiso 1 1 calc R U . . .
H27C H 0.9803 0.5215 1.0515 0.382 Uiso 1 1 calc R U . . .
C28 C 0.7885(5) 0.5425(2) 1.0510(3) 0.192(4) Uani 1 1 d . . . . .
H28A H 0.7336 0.565 1.045 0.288 Uiso 1 1 calc R U . . .
H28B H 0.7911 0.5291 1.0131 0.288 Uiso 1 1 calc R U . . .
H28C H 0.7776 0.5177 1.0773 0.288 Uiso 1 1 calc R U . . .
C29 C 1.0470(4) 0.80806(15) 0.6551(2) 0.0997(16) Uani 1 1 d . . . . .
H29A H 0.9954 0.8083 0.6179 0.15 Uiso 1 1 calc R U . . .
H29B H 1.0155 0.8039 0.6878 0.15 Uiso 1 1 calc R U . . .
H29C H 1.0835 0.8376 0.6599 0.15 Uiso 1 1 calc R U . . .
C30 C 1.1213(3) 0.76711(16) 0.65488(18) 0.0664(12) Uani 1 1 d . . . . .
C31 C 1.2096(3) 0.86178(18) 0.87567(17) 0.0634(12) Uani 1 1 d . . . . .
H31 H 1.2724 0.8768 0.8892 0.076 Uiso 1 1 calc R U . . .
C32 C 1.2796(3) 0.59820(13) 0.9781(2) 0.0588(11) Uani 1 1 d . . . . .
C33 C 0.5665(3) 0.57877(15) 0.59458(18) 0.0676(12) Uani 1 1 d . . . . .
C34 C 1.3337(3) 0.59689(16) 1.09174(19) 0.1014(16) Uani 1 1 d . . . . .
H34A H 1.3913 0.5925 1.1254 0.152 Uiso 1 1 calc R U . . .
H34B H 1.3057 0.628 1.0934 0.152 Uiso 1 1 calc R U . . .
H34C H 1.2827 0.5734 1.0928 0.152 Uiso 1 1 calc R U . . .
C35 C 1.2545(3) 0.58938(16) 0.8061(2) 0.0727(13) Uani 1 1 d . . . . .
C36 C 1.3213(3) 0.74535(15) 0.8824(2) 0.0899(15) Uani 1 1 d . . . . .
H36A H 1.3338 0.7579 0.8461 0.135 Uiso 1 1 calc R U . . .
H36B H 1.3803 0.7281 0.9041 0.135 Uiso 1 1 calc R U . . .
H36C H 1.2635 0.7244 0.8727 0.135 Uiso 1 1 calc R U . . .
C37 C 0.8271(3) 0.64874(18) 1.03160(18) 0.0649(12) Uani 1 1 d . . . . .
H37 H 0.7826 0.6487 1.0565 0.078 Uiso 1 1 calc R U . . .
C38 C 1.1751(4) 0.77578(17) 0.6041(2) 0.1163(19) Uani 1 1 d . . . . .
H38A H 1.1252 0.7761 0.5662 0.174 Uiso 1 1 calc R U . . .
H38B H 1.2099 0.8058 0.6102 0.174 Uiso 1 1 calc R U . . .
H38C H 1.2235 0.7508 0.6042 0.174 Uiso 1 1 calc R U . . .
C39 C 0.6526(3) 0.58655(13) 0.65176(17) 0.0535(11) Uani 1 1 d . . . . .
C40 C 1.1850(4) 0.96856(15) 0.8913(2) 0.1172(19) Uani 1 1 d . . . . .
H40A H 1.2461 0.9533 0.9138 0.176 Uiso 1 1 calc R U . . .
H40B H 1.1998 1.001 0.8838 0.176 Uiso 1 1 calc R U . . .
H40C H 1.1341 0.9675 0.9136 0.176 Uiso 1 1 calc R U . . .
C41 C 1.3678(3) 0.59161(15) 1.0337(2) 0.0707(12) Uani 1 1 d . . . . .
C42 C 1.1451(4) 0.94251(15) 0.8309(2) 0.0851(14) Uani 1 1 d . . . . .
C43 C 1.4146(4) 0.54190(16) 1.0347(2) 0.1047(17) Uani 1 1 d . . . . .
H43A H 1.4371 0.5371 0.9988 0.157 Uiso 1 1 calc R U . . .
H43B H 1.4718 0.539 1.069 0.157 Uiso 1 1 calc R U . . .
H43C H 1.3643 0.5184 1.037 0.157 Uiso 1 1 calc R U . . .
C44 C 0.6405(3) 0.56823(12) 0.7075(2) 0.0520(10) Uani 1 1 d . . . . .
H44 H 0.5866 0.5474 0.7062 0.062 Uiso 1 1 calc R U . . .
C45 C 1.2798(3) 0.76661(17) 0.97852(19) 0.0976(16) Uani 1 1 d . . . . .
H45A H 1.2662 0.7924 1.0026 0.146 Uiso 1 1 calc R U . . .
H45B H 1.222 0.7457 0.9689 0.146 Uiso 1 1 calc R U . . .
H45C H 1.3387 0.7494 1.0003 0.146 Uiso 1 1 calc R U . . .
C46 C 1.2670(4) 0.63613(17) 0.7740(2) 0.1099(18) Uani 1 1 d . . . . .
H46A H 1.322 0.6542 0.7985 0.165 Uiso 1 1 calc R U . . .
H46B H 1.2818 0.6291 0.7363 0.165 Uiso 1 1 calc R U . . .
H46C H 1.2049 0.6541 0.7672 0.165 Uiso 1 1 calc R U . . .
C47 C 1.0486(4) 0.96808(16) 0.7972(2) 0.137(2) Uani 1 1 d . . . . .
H47A H 0.9981 0.9663 0.8199 0.205 Uiso 1 1 calc R U . . .
H47B H 1.0641 1.0008 0.7915 0.205 Uiso 1 1 calc R U . . .
H47C H 1.0226 0.9533 0.7588 0.205 Uiso 1 1 calc R U . . .
C48 C 1.2251(5) 0.94530(18) 0.7948(3) 0.142(2) Uani 1 1 d . . . . .
H48A H 1.286 0.9292 0.816 0.213 Uiso 1 1 calc R U . . .
H48B H 1.1991 0.9305 0.7564 0.213 Uiso 1 1 calc R U . . .
H48C H 1.2407 0.978 0.7891 0.213 Uiso 1 1 calc R U . . .
C49 C 0.8865(3) 0.68453(14) 0.95275(18) 0.0493(11) Uani 1 1 d . . . . .
C50 C 1.3529(4) 0.56028(19) 0.8145(2) 0.127(2) Uani 1 1 d . . . . .
H50A H 1.4092 0.578 0.8384 0.191 Uiso 1 1 calc R U . . .
H50B H 1.3459 0.5309 0.8342 0.191 Uiso 1 1 calc R U . . .
H50C H 1.3651 0.5537 0.776 0.191 Uiso 1 1 calc R U . . .
C51 C 0.8189(3) 0.68556(15) 0.99279(18) 0.0525(11) Uani 1 1 d . . . . .
C52 C 1.4500(4) 0.62914(19) 1.0331(2) 0.143(2) Uani 1 1 d . . . . .
H52A H 1.4721 0.6262 0.9967 0.214 Uiso 1 1 calc R U . . .
H52B H 1.4222 0.6603 1.0351 0.214 Uiso 1 1 calc R U . . .
H52C H 1.5072 0.6244 1.0669 0.214 Uiso 1 1 calc R U . . .
C53 C 1.1671(4) 0.55979(16) 0.7679(2) 0.0974(16) Uani 1 1 d . . . . .
H53A H 1.1043 0.5772 0.7619 0.146 Uiso 1 1 calc R U . . .
H53B H 1.1807 0.5532 0.7297 0.146 Uiso 1 1 calc R U . . .
H53C H 1.1615 0.5304 0.788 0.146 Uiso 1 1 calc R U . . .
C54 C 0.9721(5) 0.56519(18) 0.5396(2) 0.146(3) Uani 1 1 d . . . . .
H54A H 0.9869 0.5497 0.5779 0.219 Uiso 1 1 calc R U . . .
H54B H 0.9006 0.5724 0.5271 0.219 Uiso 1 1 calc R U . . .
H54C H 0.9902 0.5446 0.5107 0.219 Uiso 1 1 calc R U . . .
C55 C 1.2976(3) 0.58925(13) 0.9206(3) 0.0659(12) Uani 1 1 d . . . . .
H55 H 1.359 0.5747 0.9198 0.079 Uiso 1 1 calc R U . . .
C56 C 0.6867(3) 0.55822(13) 0.82105(17) 0.0543(11) Uani 1 1 d . . . . .
C57 C 0.6045(3) 0.51923(13) 0.80898(17) 0.0721(13) Uani 1 1 d . . . . .
H57A H 0.624 0.4944 0.7856 0.108 Uiso 1 1 calc R U . . .
H57B H 0.5977 0.5064 0.8464 0.108 Uiso 1 1 calc R U . . .
H57C H 0.5405 0.5325 0.7874 0.108 Uiso 1 1 calc R U . . .
C58 C 0.6541(3) 0.59736(14) 0.85834(17) 0.0795(13) Uani 1 1 d . . . . .
H58A H 0.6446 0.584 0.8949 0.119 Uiso 1 1 calc R U . . .
H58B H 0.7061 0.6214 0.8676 0.119 Uiso 1 1 calc R U . . .
H58C H 0.5912 0.6112 0.836 0.119 Uiso 1 1 calc R U . . .
C59 C 0.7866(3) 0.53516(14) 0.85675(17) 0.0796(13) Uani 1 1 d . . . . .
H59A H 0.8065 0.5106 0.833 0.119 Uiso 1 1 calc R U . . .
H59B H 0.8392 0.5588 0.8665 0.119 Uiso 1 1 calc R U . . .
H59C H 0.7763 0.5216 0.893 0.119 Uiso 1 1 calc R U . . .
C60 C 1.0327(4) 0.61032(16) 0.54437(19) 0.0763(13) Uani 1 1 d . . . . .
C61 C 0.7023(3) 0.57902(13) 0.76239(18) 0.0463(10) Uani 1 1 d . . . . .
C62 C 1.0090(4) 0.63464(17) 0.48355(19) 0.118(2) Uani 1 1 d . . . . .
H62A H 1.0476 0.6636 0.4864 0.176 Uiso 1 1 calc R U . . .
H62B H 1.027 0.6139 0.4547 0.176 Uiso 1 1 calc R U . . .
H62C H 0.9374 0.6418 0.4711 0.176 Uiso 1 1 calc R U . . .
C63 C 0.8876(4) 0.56717(18) 1.0785(2) 0.0868(15) Uani 1 1 d . . . . .
C64 C 1.3954(3) 0.81715(16) 0.9377(2) 0.1135(18) Uani 1 1 d . . . . .
H64A H 1.4093 0.8299 0.9019 0.17 Uiso 1 1 calc R U . . .
H64B H 1.3846 0.8428 0.963 0.17 Uiso 1 1 calc R U . . .
H64C H 1.4523 0.7983 0.9587 0.17 Uiso 1 1 calc R U . . .
C65 C 0.5586(4) 0.71846(18) 0.7608(2) 0.1089(18) Uani 1 1 d . . . . .
H65A H 0.5403 0.7281 0.7967 0.163 Uiso 1 1 calc R U . . .
H65B H 0.5061 0.6983 0.7376 0.163 Uiso 1 1 calc R U . . .
H65C H 0.622 0.7014 0.7712 0.163 Uiso 1 1 calc R U . . .
C66 C 0.5399(4) 0.52620(16) 0.5867(2) 0.1137(18) Uani 1 1 d . . . . .
H66A H 0.5212 0.5147 0.6217 0.17 Uiso 1 1 calc R U . . .
H66B H 0.4837 0.522 0.5522 0.17 Uiso 1 1 calc R U . . .
H66C H 0.598 0.5088 0.5814 0.17 Uiso 1 1 calc R U . . .
C67 C 0.5701(3) 0.76247(17) 0.7239(2) 0.0745(13) Uani 1 1 d . . . . .
C68 C 0.5957(4) 0.59593(19) 0.53880(18) 0.1177(19) Uani 1 1 d . . . . .
H68A H 0.6127 0.6291 0.5429 0.177 Uiso 1 1 calc R U . . .
H68B H 0.6535 0.5782 0.5337 0.177 Uiso 1 1 calc R U . . .
H68C H 0.5392 0.5914 0.5045 0.177 Uiso 1 1 calc R U . . .
C69 C 0.7423(3) 0.72606(17) 0.98899(19) 0.0694(12) Uani 1 1 d . . . . .
C70 C 1.0048(3) 0.70617(14) 0.68772(19) 0.0485(10) Uani 1 1 d . . . . .
C71 C 0.6695(5) 0.91995(19) 0.8326(3) 0.1043(17) Uani 1 1 d . . . . .
C72 C 0.7570(6) 0.9517(2) 0.8621(3) 0.191(3) Uani 1 1 d . . . . .
H72A H 0.7999 0.9357 0.8959 0.286 Uiso 1 1 calc R U . . .
H72B H 0.796 0.9594 0.8339 0.286 Uiso 1 1 calc R U . . .
H72C H 0.731 0.9804 0.8753 0.286 Uiso 1 1 calc R U . . .
C73 C 0.5989(3) 0.74811(18) 0.66702(19) 0.1090(18) Uani 1 1 d . . . . .
H73A H 0.5473 0.7275 0.6439 0.163 Uiso 1 1 calc R U . . .
H73B H 0.6043 0.776 0.644 0.163 Uiso 1 1 calc R U . . .
H73C H 0.6633 0.7318 0.6771 0.163 Uiso 1 1 calc R U . . .
C74 C 0.7831(3) 0.61261(13) 0.76456(19) 0.0466(10) Uani 1 1 d . . . . .
C75 C 0.4714(4) 0.60536(19) 0.6008(2) 0.126(2) Uani 1 1 d . . . . .
H75A H 0.4527 0.5946 0.6361 0.19 Uiso 1 1 calc R U . . .
H75B H 0.4855 0.6388 0.6041 0.19 Uiso 1 1 calc R U . . .
H75C H 0.4163 0.5994 0.5662 0.19 Uiso 1 1 calc R U . . .
C76 C 0.6654(3) 0.72602(17) 0.9281(2) 0.1007(16) Uani 1 1 d . . . . .
H76A H 0.6296 0.6963 0.9223 0.151 Uiso 1 1 calc R U . . .
H76B H 0.6176 0.7515 0.9265 0.151 Uiso 1 1 calc R U . . .
H76C H 0.7007 0.7303 0.8971 0.151 Uiso 1 1 calc R U . . .
C77 C 0.8772(5) 0.5853(2) 1.1397(2) 0.155(3) Uani 1 1 d . . . . .
H77A H 0.8199 0.6064 1.1339 0.233 Uiso 1 1 calc R U . . .
H77B H 0.8669 0.5588 1.1638 0.233 Uiso 1 1 calc R U . . .
H77C H 0.9383 0.6018 1.1596 0.233 Uiso 1 1 calc R U . . .
C78 C 0.6057(5) 0.94702(19) 0.7804(3) 0.182(3) Uani 1 1 d . . . . .
H78A H 0.5487 0.9279 0.7602 0.273 Uiso 1 1 calc R U . . .
H78B H 0.5813 0.9757 0.7945 0.273 Uiso 1 1 calc R U . . .
H78C H 0.6464 0.9548 0.753 0.273 Uiso 1 1 calc R U . . .
C79 C 0.4659(3) 0.78773(19) 0.7057(2) 0.131(2) Uani 1 1 d . . . . .
H79A H 0.4457 0.7973 0.741 0.197 Uiso 1 1 calc R U . . .
H79B H 0.4713 0.8153 0.6821 0.197 Uiso 1 1 calc R U . . .
H79C H 0.4158 0.7664 0.6826 0.197 Uiso 1 1 calc R U . . .
C80 C 1.1471(4) 0.5977(2) 0.5613(2) 0.141(2) Uani 1 1 d . . . . .
H80A H 1.1868 0.6263 0.5646 0.212 Uiso 1 1 calc R U . . .
H80B H 1.1637 0.5813 0.5991 0.212 Uiso 1 1 calc R U . . .
H80C H 1.162 0.5776 0.531 0.212 Uiso 1 1 calc R U . . .
C81 C 0.6831(4) 0.72210(19) 1.0372(2) 0.124(2) Uani 1 1 d . . . . .
H81A H 0.7302 0.7221 1.0761 0.187 Uiso 1 1 calc R U . . .
H81B H 0.6376 0.7486 1.0342 0.187 Uiso 1 1 calc R U . . .
H81C H 0.6445 0.6931 1.0318 0.187 Uiso 1 1 calc R U . . .
C82 C 0.7066(4) 0.87270(16) 0.8110(2) 0.0723(13) Uani 1 1 d . . . . .
C83 C 0.6055(6) 0.9084(2) 0.8768(3) 0.224(4) Uani 1 1 d . . . . .
H83A H 0.6464 0.8911 0.9102 0.336 Uiso 1 1 calc R U . . .
H83B H 0.5821 0.9374 0.8908 0.336 Uiso 1 1 calc R U . . .
H83C H 0.5478 0.8895 0.8571 0.336 Uiso 1 1 calc R U . . .
C84 C 0.7989(4) 0.77340(17) 0.9979(2) 0.1075(17) Uani 1 1 d . . . . .
H84A H 0.8475 0.7736 1.0363 0.161 Uiso 1 1 calc R U . . .
H84B H 0.834 0.7776 0.9669 0.161 Uiso 1 1 calc R U . . .
H84C H 0.7509 0.7988 0.9962 0.161 Uiso 1 1 calc R U . . .

loop_
_atom_site_aniso_label
_atom_site_aniso_U_11
_atom_site_aniso_U_22
_atom_site_aniso_U_33
_atom_site_aniso_U_23
_atom_site_aniso_U_13
_atom_site_aniso_U_12
La1 0.03475(16) 0.04704(16) 0.04861(16) -0.00206(12) 0.00917(11) -0.00196(12)
O1 0.0514(19) 0.0733(19) 0.0564(18) -0.0032(15) 0.0114(16) 0.0177(16)
O2 0.0573(19) 0.0619(18) 0.0601(18) -0.0006(16) 0.0252(15) -0.0153(15)
O3 0.0384(17) 0.0484(19) 0.0762(19) -0.0032(15) 0.0024(14) -0.0035(14)
O4 0.0533(18) 0.0644(18) 0.0467(17) -0.0019(14) 0.0057(15) -0.0230(15)
O5 0.0395(18) 0.063(2) 0.080(2) -0.0059(16) -0.0013(14) 0.0010(16)
O6 0.0508(18) 0.0669(19) 0.0568(18) 0.0095(16) 0.0235(15) 0.0130(14)
N1 0.038(2) 0.053(2) 0.049(2) 0.0034(17) 0.0164(19) -0.0078(19)
N2 0.039(3) 0.046(2) 0.051(2) 0.0004(16) 0.0076(17) 0.004(2)
N3 0.034(2) 0.053(2) 0.051(2) -0.0074(16) 0.0166(19) 0.0014(18)
C1 0.042(4) 0.081(4) 0.067(3) 0.024(3) 0.016(3) 0.019(3)
C2 0.044(3) 0.050(3) 0.047(3) 0.001(2) 0.011(3) -0.007(2)
C3 0.047(3) 0.051(3) 0.044(2) -0.007(2) 0.009(2) -0.005(3)
C4 0.045(3) 0.055(3) 0.058(3) -0.002(2) 0.009(3) 0.003(2)
C5 0.042(3) 0.053(3) 0.057(3) -0.013(2) 0.007(2) -0.012(3)
C6 0.053(3) 0.062(3) 0.043(3) 0.002(2) 0.013(3) -0.006(2)
C7 0.055(3) 0.077(4) 0.056(3) 0.005(3) 0.008(3) -0.011(3)
C8 0.044(3) 0.056(3) 0.080(4) -0.008(3) 0.014(3) 0.006(2)
C9 0.041(3) 0.044(3) 0.073(4) -0.010(2) 0.014(3) 0.001(2)
C10 0.041(3) 0.052(3) 0.054(3) -0.002(2) 0.012(3) 0.004(2)
C11 0.043(3) 0.063(3) 0.058(3) 0.012(2) 0.013(2) 0.010(3)
C12 0.067(4) 0.056(3) 0.066(3) -0.007(2) 0.018(3) -0.017(3)
C13 0.064(3) 0.078(3) 0.055(3) 0.009(3) 0.031(2) -0.009(3)
C14 0.042(3) 0.046(3) 0.062(3) 0.006(2) 0.013(2) 0.006(3)
C15 0.039(3) 0.049(3) 0.050(3) -0.006(2) 0.008(2) -0.001(3)
C16 0.055(4) 0.059(3) 0.070(3) 0.006(2) 0.012(3) 0.011(3)
C17 0.056(3) 0.051(3) 0.061(3) 0.002(2) 0.011(2) 0.000(3)
C18 0.045(3) 0.062(3) 0.061(3) 0.006(3) 0.007(2) 0.002(2)
C19 0.035(3) 0.051(3) 0.048(3) 0.002(2) 0.003(2) 0.002(2)
C20 0.056(3) 0.057(3) 0.051(3) -0.001(2) 0.014(2) -0.011(2)
C21 0.064(3) 0.063(3) 0.056(3) 0.003(3) 0.023(3) -0.005(3)
C22 0.037(3) 0.077(3) 0.074(3) -0.011(3) 0.002(3) -0.005(3)
C23 0.065(3) 0.104(4) 0.088(4) 0.001(3) 0.018(3) -0.029(3)
C24 0.042(3) 0.104(4) 0.080(3) 0.030(3) 0.012(3) 0.029(4)
C25 0.046(3) 0.063(3) 0.047(3) 0.009(3) 0.012(2) -0.005(2)
C26 0.040(3) 0.053(3) 0.049(3) 0.002(2) 0.009(2) -0.003(2)
C27 0.228(9) 0.226(8) 0.381(12) 0.249(8) 0.210(9) 0.151(7)
C28 0.214(8) 0.168(6) 0.155(6) 0.065(5) -0.024(6) -0.121(6)
C29 0.103(4) 0.061(3) 0.124(4) 0.021(3) 0.007(3) -0.004(3)
C30 0.065(3) 0.073(3) 0.062(3) 0.010(2) 0.017(3) -0.024(3)
C31 0.047(3) 0.067(4) 0.071(3) -0.010(3) 0.007(3) -0.018(3)
C32 0.047(4) 0.047(3) 0.079(4) 0.001(2) 0.009(3) 0.004(2)
C33 0.055(3) 0.081(3) 0.056(3) 0.001(2) -0.006(3) -0.013(3)
C34 0.094(4) 0.107(4) 0.081(4) -0.009(3) -0.018(3) 0.038(3)
C35 0.063(3) 0.079(3) 0.083(4) -0.014(3) 0.033(3) 0.013(3)
C36 0.057(3) 0.106(4) 0.102(4) -0.022(3) 0.010(3) 0.016(3)
C37 0.053(3) 0.096(4) 0.050(3) -0.007(3) 0.021(2) -0.013(3)
C38 0.147(5) 0.124(4) 0.092(4) 0.002(3) 0.055(4) -0.067(4)
C39 0.047(3) 0.055(3) 0.055(3) -0.003(2) 0.006(3) -0.009(2)
C40 0.149(5) 0.062(3) 0.132(5) -0.011(3) 0.020(4) -0.029(3)
C41 0.050(3) 0.066(3) 0.083(4) 0.002(3) -0.008(3) 0.004(3)
C42 0.099(4) 0.053(3) 0.097(4) 0.010(3) 0.015(3) -0.023(3)
C43 0.095(4) 0.106(4) 0.101(4) 0.005(3) 0.002(3) 0.048(3)
C44 0.041(3) 0.051(3) 0.063(3) 0.003(2) 0.010(3) -0.010(2)
C45 0.079(4) 0.129(4) 0.075(3) 0.012(3) 0.000(3) 0.021(3)
C46 0.119(5) 0.119(4) 0.117(4) -0.007(4) 0.076(4) -0.009(4)
C47 0.141(6) 0.070(4) 0.172(6) 0.041(4) -0.011(5) -0.018(4)
C48 0.178(6) 0.106(4) 0.168(6) 0.026(4) 0.091(5) -0.034(4)
C49 0.047(3) 0.057(3) 0.044(3) -0.006(2) 0.011(3) -0.007(3)
C50 0.087(4) 0.174(5) 0.125(4) -0.039(4) 0.035(3) 0.056(4)
C51 0.045(3) 0.071(3) 0.043(3) -0.001(2) 0.012(2) -0.005(2)
C52 0.084(4) 0.147(5) 0.159(5) 0.048(4) -0.041(4) -0.049(4)
C53 0.103(4) 0.096(4) 0.096(4) -0.029(3) 0.029(3) 0.003(3)
C54 0.235(7) 0.099(4) 0.145(5) -0.059(4) 0.122(5) -0.049(5)
C55 0.040(3) 0.063(3) 0.094(4) -0.004(3) 0.015(3) 0.012(2)
C56 0.049(3) 0.059(3) 0.055(3) 0.006(2) 0.012(2) -0.007(2)
C57 0.065(3) 0.074(3) 0.080(3) 0.008(2) 0.022(2) -0.022(3)
C58 0.087(4) 0.088(3) 0.077(3) -0.019(3) 0.045(3) -0.022(3)
C59 0.070(3) 0.091(3) 0.073(3) 0.020(3) 0.008(3) -0.007(3)
C60 0.093(4) 0.082(4) 0.065(3) -0.012(3) 0.041(3) -0.002(3)
C61 0.038(3) 0.048(3) 0.052(3) -0.004(2) 0.009(2) -0.005(2)
C62 0.174(6) 0.120(4) 0.068(4) -0.014(3) 0.048(4) 0.000(4)
C63 0.093(4) 0.096(4) 0.072(4) 0.024(3) 0.023(3) -0.024(3)
C64 0.053(4) 0.107(4) 0.157(5) -0.016(4) -0.019(3) -0.015(3)
C65 0.078(4) 0.136(5) 0.106(4) 0.027(4) 0.011(3) -0.040(3)
C66 0.118(5) 0.103(4) 0.090(4) -0.012(3) -0.031(3) -0.033(4)
C67 0.030(3) 0.110(4) 0.077(3) 0.013(3) 0.000(3) -0.005(3)
C68 0.098(4) 0.182(5) 0.056(3) 0.015(3) -0.013(3) -0.041(4)
C69 0.057(3) 0.088(4) 0.069(3) -0.008(3) 0.026(3) 0.012(3)
C70 0.044(3) 0.056(3) 0.046(3) 0.003(2) 0.013(2) 0.003(2)
C71 0.108(5) 0.075(4) 0.135(5) 0.006(4) 0.041(4) 0.043(4)
C72 0.161(7) 0.097(5) 0.294(9) -0.082(6) 0.019(7) 0.047(5)
C73 0.073(4) 0.176(6) 0.070(3) -0.009(3) 0.003(3) -0.021(4)
C74 0.037(3) 0.046(3) 0.054(3) -0.001(2) 0.006(2) -0.005(2)
C75 0.067(4) 0.180(6) 0.109(4) -0.017(4) -0.021(3) 0.028(4)
C76 0.065(3) 0.134(4) 0.099(4) -0.010(3) 0.012(3) 0.036(3)
C77 0.220(8) 0.155(6) 0.095(4) 0.048(4) 0.050(5) -0.026(5)
C78 0.212(8) 0.109(5) 0.192(6) 0.031(5) -0.013(6) 0.094(5)
C79 0.043(4) 0.176(6) 0.156(5) 0.020(4) -0.009(3) 0.009(4)
C80 0.128(6) 0.167(6) 0.133(5) -0.037(4) 0.043(4) 0.050(5)
C81 0.119(5) 0.159(5) 0.122(4) 0.016(4) 0.079(4) 0.050(4)
C82 0.065(4) 0.072(4) 0.081(3) 0.019(3) 0.021(3) 0.025(4)
C83 0.339(12) 0.136(6) 0.288(9) 0.016(6) 0.246(9) 0.079(7)
C84 0.102(4) 0.084(4) 0.141(5) -0.028(3) 0.039(4) 0.015(4)

loop_
_atom_type_symbol
_atom_type_description
_atom_type_scat_dispersion_real
_atom_type_scat_dispersion_imag
_atom_type_scat_source
La La -1.4094 9.0376 'International Tables Vol C Tables 4.2.6.8 and 6.1.1.4'
O O 0.0492 0.0322 'International Tables Vol C Tables 4.2.6.8 and 6.1.1.4'
N N 0.0311 0.018 'International Tables Vol C Tables 4.2.6.8 and 6.1.1.4'
C C 0.0181 0.0091 'International Tables Vol C Tables 4.2.6.8 and 6.1.1.4'
H H 0 0 'International Tables Vol C Tables 4.2.6.8 and 6.1.1.4'

loop_
_geom_angle_atom_site_label_1
_geom_angle_atom_site_label_2
_geom_angle_atom_site_label_3
_geom_angle
_geom_angle_site_symmetry_1
_geom_angle_site_symmetry_3
_geom_angle_publ_flag
O1 La1 O4 83.44(8) . . ?
O1 La1 O5 149.12(9) . . ?
O4 La1 O5 81.12(8) . . ?
O1 La1 O3 81.69(8) . . ?
O4 La1 O3 150.97(8) . . ?
O5 La1 O3 122.58(9) . . ?
O1 La1 O6 122.30(9) . . ?
O4 La1 O6 81.09(8) . . ?
O5 La1 O6 81.40(8) . . ?
O3 La1 O6 86.01(8) . . ?
O1 La1 O2 80.77(9) . . ?
O4 La1 O2 121.97(8) . . ?
O5 La1 O2 84.99(8) . . ?
O3 La1 O2 79.91(8) . . ?
O6 La1 O2 150.96(9) . . ?
O1 La1 N3 61.46(9) . . ?
O4 La1 N3 74.58(8) . . ?
O5 La1 N3 137.40(10) . . ?
O3 La1 N3 76.41(9) . . ?
O6 La1 N3 60.85(9) . . ?
O2 La1 N3 137.60(10) . . ?
O1 La1 N1 74.37(9) . . ?
O4 La1 N1 61.19(9) . . ?
O5 La1 N1 74.76(9) . . ?
O3 La1 N1 136.35(10) . . ?
O6 La1 N1 137.64(10) . . ?
O2 La1 N1 60.79(9) . . ?
N3 La1 N1 119.90(9) . . ?
O1 La1 N2 137.57(10) . . ?
O4 La1 N2 138.90(10) . . ?
O5 La1 N2 61.42(9) . . ?
O3 La1 N2 61.16(9) . . ?
O6 La1 N2 77.38(8) . . ?
O2 La1 N2 73.58(9) . . ?
N3 La1 N2 121.78(8) . . ?
N1 La1 N2 118.31(8) . . ?
C9 O1 La1 123.4(2) . . ?
C70 O2 La1 123.8(2) . . ?
C3 O3 La1 124.1(2) . . ?
C74 O4 La1 124.2(2) . . ?
C11 O5 La1 123.6(2) . . ?
C49 O6 La1 122.7(2) . . ?
C26 N1 C2 126.5(3) . . ?
C26 N1 La1 117.1(2) . . ?
C2 N1 La1 116.4(2) . . ?
C14 N2 C15 127.3(3) . . ?
C14 N2 La1 116.2(2) . . ?
C15 N2 La1 116.5(2) . . ?
C19 N3 C10 127.5(3) . . ?
C19 N3 La1 116.5(2) . . ?
C10 N3 La1 116.0(2) . . ?
C24 C1 C11 115.8(4) . . ?
C24 C1 C67 123.5(4) . . ?
C11 C1 C67 120.7(4) . . ?
N1 C2 C6 126.5(4) . . ?
N1 C2 C74 113.6(3) . . ?
C6 C2 C74 119.4(4) . . ?
O3 C3 C5 121.7(4) . . ?
O3 C3 C15 119.9(4) . . ?
C5 C3 C15 118.5(4) . . ?
C32 C4 C10 121.5(4) . . ?
C31 C5 C3 116.9(4) . . ?
C31 C5 C22 123.5(4) . . ?
C3 C5 C22 119.6(4) . . ?
C39 C6 C2 121.4(3) . . ?
C18 C7 C37 117.3(4) . . ?
C18 C7 C63 122.7(5) . . ?
C37 C7 C63 119.8(5) . . ?
C55 C8 C9 117.4(4) . . ?
C55 C8 C35 123.8(4) . . ?
C9 C8 C35 118.8(4) . . ?
O1 C9 C8 121.7(4) . . ?
O1 C9 C10 120.6(4) . . ?
C8 C9 C10 117.7(4) . . ?
N3 C10 C4 126.8(4) . . ?
N3 C10 C9 113.3(4) . . ?
C4 C10 C9 119.4(4) . . ?
O5 C11 C1 120.2(4) . . ?
O5 C11 C14 120.9(4) . . ?
C1 C11 C14 118.9(4) . . ?
C17 C12 C31 117.7(4) . . ?
C17 C12 C42 122.9(5) . . ?
C31 C12 C42 119.3(4) . . ?
C25 C13 C21 126.3(4) . . ?
N2 C14 C16 126.5(4) . . ?
N2 C14 C11 113.6(4) . . ?
C16 C14 C11 119.7(4) . . ?
N2 C15 C17 126.2(4) . . ?
N2 C15 C3 114.2(4) . . ?
C17 C15 C3 119.5(4) . . ?
C82 C16 C14 120.9(4) . . ?
C12 C17 C15 120.9(4) . . ?
C7 C18 C19 121.1(4) . . ?
N3 C19 C18 126.1(4) . . ?
N3 C19 C49 113.8(4) . . ?
C18 C19 C49 119.6(4) . . ?
C21 C20 C26 121.5(4) . . ?
C20 C21 C13 117.3(4) . . ?
C20 C21 C60 123.8(4) . . ?
C13 C21 C60 118.9(4) . . ?
C45 C22 C36 109.8(4) . . ?
C45 C22 C64 108.1(4) . . ?
C36 C22 C64 107.6(4) . . ?
C45 C22 C5 109.1(3) . . ?
C36 C22 C5 111.0(3) . . ?
C64 C22 C5 111.2(4) . . ?
C1 C24 C82 126.2(4) . . ?
C13 C25 C70 115.9(4) . . ?
C13 C25 C30 124.3(4) . . ?
C70 C25 C30 119.7(4) . . ?
N1 C26 C20 126.5(4) . . ?
N1 C26 C70 114.1(4) . . ?
C20 C26 C70 119.0(4) . . ?
C23 C30 C25 110.3(3) . . ?
C23 C30 C29 109.2(4) . . ?
C25 C30 C29 109.8(4) . . ?
C23 C30 C38 107.7(4) . . ?
C25 C30 C38 111.1(4) . . ?
C29 C30 C38 108.6(4) . . ?
C5 C31 C12 126.2(4) . . ?
C4 C32 C55 117.6(4) . . ?
C4 C32 C41 123.8(4) . . ?
C55 C32 C41 118.5(4) . . ?
C68 C33 C66 108.3(4) . . ?
C68 C33 C75 109.2(4) . . ?
C66 C33 C75 107.9(4) . . ?
C68 C33 C39 112.2(4) . . ?
C66 C33 C39 110.2(3) . . ?
C75 C33 C39 108.9(3) . . ?
C53 C35 C50 107.6(4) . . ?
C53 C35 C8 109.6(4) . . ?
C50 C35 C8 110.6(4) . . ?
C53 C35 C46 110.5(4) . . ?
C50 C35 C46 108.7(4) . . ?
C8 C35 C46 109.9(3) . . ?
C51 C37 C7 126.4(4) . . ?
C6 C39 C44 117.5(3) . . ?
C6 C39 C33 123.3(4) . . ?
C44 C39 C33 119.0(4) . . ?
C34 C41 C32 112.2(4) . . ?
C34 C41 C43 106.9(4) . . ?
C32 C41 C43 110.9(4) . . ?
C34 C41 C52 108.7(4) . . ?
C32 C41 C52 108.9(4) . . ?
C43 C41 C52 109.3(4) . . ?
C47 C42 C48 109.4(4) . . ?
C47 C42 C12 112.9(4) . . ?
C48 C42 C12 109.8(4) . . ?
C47 C42 C40 107.3(4) . . ?
C48 C42 C40 109.3(4) . . ?
C12 C42 C40 108.1(4) . . ?
C61 C44 C39 124.8(3) . . ?
O6 C49 C51 121.3(4) . . ?
O6 C49 C19 120.0(4) . . ?
C51 C49 C19 118.7(4) . . ?
C37 C51 C49 116.3(4) . . ?
C37 C51 C69 123.4(4) . . ?
C49 C51 C69 120.3(4) . . ?
C8 C55 C32 125.4(4) . . ?
C58 C56 C61 110.0(3) . . ?
C58 C56 C57 108.5(3) . . ?
C61 C56 C57 111.5(3) . . ?
C58 C56 C59 110.0(3) . . ?
C61 C56 C59 109.6(3) . . ?
C57 C56 C59 107.1(3) . . ?
C54 C60 C62 109.2(4) . . ?
C54 C60 C21 112.5(4) . . ?
C62 C60 C21 110.0(4) . . ?
C54 C60 C80 108.6(4) . . ?
C62 C60 C80 107.7(4) . . ?
C21 C60 C80 108.8(4) . . ?
C44 C61 C74 117.6(3) . . ?
C44 C61 C56 123.0(4) . . ?
C74 C61 C56 119.4(4) . . ?
C27 C63 C28 112.7(6) . . ?
C27 C63 C77 108.1(5) . . ?
C28 C63 C77 105.2(5) . . ?
C27 C63 C7 112.8(4) . . ?
C28 C63 C7 108.1(4) . . ?
C77 C63 C7 109.7(4) . . ?
C73 C67 C1 109.3(4) . . ?
C73 C67 C65 110.4(4) . . ?
C1 C67 C65 110.2(4) . . ?
C73 C67 C79 107.7(4) . . ?
C1 C67 C79 111.2(4) . . ?
C65 C67 C79 108.1(4) . . ?
C76 C69 C84 109.2(4) . . ?
C76 C69 C81 108.0(4) . . ?
C84 C69 C81 107.6(4) . . ?
C76 C69 C51 110.4(3) . . ?
C84 C69 C51 109.5(4) . . ?
C81 C69 C51 112.0(4) . . ?
O2 C70 C25 121.2(4) . . ?
O2 C70 C26 119.6(4) . . ?
C25 C70 C26 119.2(4) . . ?
C78 C71 C72 106.8(5) . . ?
C78 C71 C83 109.5(6) . . ?
C72 C71 C83 109.9(6) . . ?
C78 C71 C82 110.2(5) . . ?
C72 C71 C82 112.0(5) . . ?
C83 C71 C82 108.4(4) . . ?
O4 C74 C61 121.8(4) . . ?
O4 C74 C2 120.2(3) . . ?
C61 C74 C2 118.0(4) . . ?
C16 C82 C24 118.1(4) . . ?
C16 C82 C71 122.5(5) . . ?
C24 C82 C71 119.3(5) . . ?

loop_
_geom_bond_atom_site_label_1
_geom_bond_atom_site_label_2
_geom_bond_distance
_geom_bond_site_symmetry_2
_geom_bond_publ_flag
La1 O1 2.462(3) . ?
La1 O4 2.474(2) . ?
La1 O5 2.476(3) . ?
La1 O3 2.488(2) . ?
La1 O6 2.496(2) . ?
La1 O2 2.501(2) . ?
La1 N3 2.698(3) . ?
La1 N1 2.698(3) . ?
La1 N2 2.704(3) . ?
O1 C9 1.266(4) . ?
O2 C70 1.269(4) . ?
O3 C3 1.271(4) . ?
O4 C74 1.270(4) . ?
O5 C11 1.261(4) . ?
O6 C49 1.259(4) . ?
N1 C26 1.333(4) . ?
N1 C2 1.346(4) . ?
N2 C14 1.342(4) . ?
N2 C15 1.347(4) . ?
N3 C19 1.331(4) . ?
N3 C10 1.343(4) . ?
C1 C24 1.361(5) . ?
C1 C11 1.455(5) . ?
C1 C67 1.530(6) . ?
C2 C6 1.421(5) . ?
C2 C74 1.457(5) . ?
C3 C5 1.447(5) . ?
C3 C15 1.460(5) . ?
C4 C32 1.356(5) . ?
C4 C10 1.423(5) . ?
C5 C31 1.347(5) . ?
C5 C22 1.539(5) . ?
C6 C39 1.358(5) . ?
C7 C18 1.363(5) . ?
C7 C37 1.438(5) . ?
C7 C63 1.545(6) . ?
C8 C55 1.356(5) . ?
C8 C9 1.448(5) . ?
C8 C35 1.538(5) . ?
C9 C10 1.465(5) . ?
C11 C14 1.464(5) . ?
C12 C17 1.353(5) . ?
C12 C31 1.430(5) . ?
C12 C42 1.532(5) . ?
C13 C25 1.360(5) . ?
C13 C21 1.433(5) . ?
C14 C16 1.420(5) . ?
C15 C17 1.432(5) . ?
C16 C82 1.356(5) . ?
C18 C19 1.428(5) . ?
C19 C49 1.466(5) . ?
C20 C21 1.356(5) . ?
C20 C26 1.425(5) . ?
C21 C60 1.522(5) . ?
C22 C45 1.520(5) . ?
C22 C36 1.525(5) . ?
C22 C64 1.529(5) . ?
C23 C30 1.526(5) . ?
C24 C82 1.430(6) . ?
C25 C70 1.443(5) . ?
C25 C30 1.527(5) . ?
C26 C70 1.462(5) . ?
C27 C63 1.463(7) . ?
C28 C63 1.500(6) . ?
C29 C30 1.530(5) . ?
C30 C38 1.546(5) . ?
C32 C55 1.428(5) . ?
C32 C41 1.528(5) . ?
C33 C68 1.515(5) . ?
C33 C66 1.523(5) . ?
C33 C75 1.526(6) . ?
C33 C39 1.539(5) . ?
C34 C41 1.527(5) . ?
C35 C53 1.532(5) . ?
C35 C50 1.533(5) . ?
C35 C46 1.540(5) . ?
C37 C51 1.355(5) . ?
C39 C44 1.431(5) . ?
C40 C42 1.544(6) . ?
C41 C43 1.534(5) . ?
C41 C52 1.537(6) . ?
C42 C47 1.522(6) . ?
C42 C48 1.526(6) . ?
C44 C61 1.364(4) . ?
C49 C51 1.454(5) . ?
C51 C69 1.528(5) . ?
C54 C60 1.501(6) . ?
C56 C58 1.529(5) . ?
C56 C61 1.535(5) . ?
C56 C57 1.538(5) . ?
C56 C59 1.537(5) . ?
C60 C62 1.520(5) . ?
C60 C80 1.540(6) . ?
C61 C74 1.437(5) . ?
C63 C77 1.539(6) . ?
C65 C67 1.532(5) . ?
C67 C73 1.514(6) . ?
C67 C79 1.540(6) . ?
C69 C76 1.522(5) . ?
C69 C84 1.525(6) . ?
C69 C81 1.528(5) . ?
C71 C78 1.501(6) . ?
C71 C72 1.503(7) . ?
C71 C83 1.528(7) . ?
C71 C82 1.548(6) . ?
